data_7117972
loop_
_publ_author_name
'Aleksandr Grisin'
'Samuel Oliver'
'Michael D. Ganton'
'John Bacsa'
'P. Andrew Evans'

_publ_section_title
;
 Diastereoselective construction of anti-4,5-disubstituted-1,3-dioxolanes
 via a bismuth-mediated two-component hemiacetal oxa-conjugate addition of
 gamma-hydroxy-alpha,beta-unsaturated ketones with paraformaldehyde
;
_journal_name_full Chem.Commun.
_journal_page_first 15681
_journal_paper_doi 10.1039/C5cc01949D
_journal_volume 51
_journal_year 2015
_chemical_formula_moiety 'C20 H22 N4 O6'
_chemical_formula_sum 'C20 H22 N4 O6'
_chemical_formula_weight 414.41
_chemical_name_common 'hydrazone 5'
_space_group_crystal_system monoclinic
_space_group_IT_number 14
_space_group_name_Hall '-P 2yn'
_space_group_name_H-M_alt 'P 1 21/n 1'
_symmetry_cell_setting monoclinic
_symmetry_space_group_name_Hall '-P 2yn'
_symmetry_space_group_name_H-M 'P 1 21/n 1'
_atom_sites_solution_hydrogens geom
_atom_sites_solution_primary direct
_audit_creation_date 2014-11-21
_audit_creation_method
;
Olex2 1.2-beta
(compiled 2014.11.18 svn.r3084 for OlexSys, GUI svn.r4945)
;
_audit_update_record
;
2015-08-06 deposited with the CCDC.
2015-08-14 downloaded from the CCDC.
;
_cell_angle_alpha 90
_cell_angle_beta 108.760(5)
_cell_angle_gamma 90
_cell_formula_units_Z 4
_cell_length_a 18.938(6)
_cell_length_b 5.2580(17)
_cell_length_c 20.517(7)
_cell_measurement_reflns_used 2544
_cell_measurement_temperature 100(2)
_cell_measurement_theta_max 26.587
_cell_measurement_theta_min 2.265
_cell_volume 1934.5(11)
_computing_cell_refinement 'SAINT v6.45A (Bruker, 2003)'
_computing_data_collection 'SMART v.5.632 (Bruker, 2005)'
_computing_data_reduction 'SAINT v6.45A (Bruker, 2003)'
_computing_molecular_graphics 'Olex2 (Dolomanov et al., 2009)'
_computing_publication_material 'Olex2 (Dolomanov et al., 2009)'
_computing_structure_refinement 'XL (Sheldrick, 2008)'
_computing_structure_solution 'SHELXS-97 (Sheldrick, 2008)'
_diffrn_ambient_temperature 100(2)
_diffrn_measured_fraction_theta_full 0.997
_diffrn_measured_fraction_theta_max 0.997
_diffrn_measurement_device_type apex
_diffrn_measurement_method '\w scans with a narrow frame width'
_diffrn_radiation_monochromator graphite
_diffrn_radiation_type MoK\a
_diffrn_radiation_wavelength 0.71073
_diffrn_reflns_av_R_equivalents 0.0600
_diffrn_reflns_av_unetI/netI 0.0825
_diffrn_reflns_Laue_measured_fraction_full 0.997
_diffrn_reflns_Laue_measured_fraction_max 0.997
_diffrn_reflns_limit_h_max 22
_diffrn_reflns_limit_h_min -22
_diffrn_reflns_limit_k_max 6
_diffrn_reflns_limit_k_min -6
_diffrn_reflns_limit_l_max 13
_diffrn_reflns_limit_l_min -24
_diffrn_reflns_number 9510
_diffrn_reflns_point_group_measured_fraction_full 0.997
_diffrn_reflns_point_group_measured_fraction_max 0.997
_diffrn_reflns_theta_full 25.242
_diffrn_reflns_theta_max 25.347
_diffrn_reflns_theta_min 1.274
_diffrn_source 'fine-focus sealed tube'
_exptl_absorpt_coefficient_mu 0.107
_exptl_absorpt_correction_T_max 0.7455
_exptl_absorpt_correction_T_min 0.5935
_exptl_absorpt_correction_type multi-scan
_exptl_absorpt_process_details 'SADABS V2008-1 (Sheldrick, 2008)'
_exptl_crystal_colour colourless
_exptl_crystal_colour_primary colourless
_exptl_crystal_density_diffrn 1.423
_exptl_crystal_density_meas .
_exptl_crystal_density_method 'not measured'
_exptl_crystal_description needle
_exptl_crystal_F_000 872
_exptl_crystal_size_max 0.5
_exptl_crystal_size_mid 0.07
_exptl_crystal_size_min 0.03
_refine_diff_density_max 0.389
_refine_diff_density_min -0.232
_refine_diff_density_rms 0.052
_refine_ls_extinction_coef .
_refine_ls_extinction_method none
_refine_ls_goodness_of_fit_ref 1.022
_refine_ls_hydrogen_treatment constr
_refine_ls_matrix_type full
_refine_ls_number_parameters 272
_refine_ls_number_reflns 3543
_refine_ls_number_restraints 114
_refine_ls_restrained_S_all 1.014
_refine_ls_R_factor_all 0.0987
_refine_ls_R_factor_gt 0.0510
_refine_ls_shift/su_max 0.000
_refine_ls_shift/su_mean 0.000
_refine_ls_structure_factor_coef Fsqd
_refine_ls_weighting_details 'w=1/[\s^2^(Fo^2^)+(0.0549P)^2^] where P=(Fo^2^+2Fc^2^)/3'
_refine_ls_weighting_scheme calc
_refine_ls_wR_factor_gt 0.1117
_refine_ls_wR_factor_ref 0.1268
_reflns_Friedel_coverage 0.000
_reflns_Friedel_fraction_full .
_reflns_Friedel_fraction_max .
_reflns_number_gt 2158
_reflns_number_total 3543
_reflns_threshold_expression >2sigma(I)
_cod_data_source_file c5cc01949d2.cif.txt
_cod_data_source_block 1012071m
_cod_original_cell_volume 1934.4(11)
_cod_original_sg_symbol_H-M P21/n
_cod_database_code 7117972
_shelxl_version_number 2014/6
_shelx_space_group_comment
;
The symmetry employed for this shelxl refinement is uniquely defined
by the following loop, which should always be used as a source of
symmetry information in preference to the above space-group names.
They are only intended as comments.
;
_shelx_estimated_absorpt_t_max 0.997
_shelx_estimated_absorpt_t_min 0.948
_olex2_refinement_description
;
1. Fixed Uiso
 At 1.2 times of:
  All C(H) groups, All C(H,H) groups, All N(H) groups
 At 1.5 times of:
  All C(H,H,H) groups
2. Rigid body (RIGU) restrains
 C4, C2, C3, C12
 with sigma for 1-2 distances of 0.003 and sigma for 1-3 distances of 0.003
 O1, C2, C3, C4
 with sigma for 1-2 distances of 0.003 and sigma for 1-3 distances of 0.003
 O1, C1, O2
 with sigma for 1-2 distances of 0.003 and sigma for 1-3 distances of 0.003
 O2, C3, C12
 with sigma for 1-2 distances of 0.003 and sigma for 1-3 distances of 0.003
 C12, C13, C20, N1
 with sigma for 1-2 distances of 0.002 and sigma for 1-3 distances of 0.002
 C19, C14, C15
 with sigma for 1-2 distances of 0.002 and sigma for 1-3 distances of 0.002
 N3, O3
 with sigma for 1-2 distances of 0.002 and sigma for 1-3 distances of 0.002
 O4, N3
 with sigma for 1-2 distances of 0.002 and sigma for 1-3 distances of 0.002
 N3, C15
 with sigma for 1-2 distances of 0.002 and sigma for 1-3 distances of 0.002
 C15, C16, C17
 with sigma for 1-2 distances of 0.002 and sigma for 1-3 distances of 0.002
 N4, C17, C18, C16
 with sigma for 1-2 distances of 0.002 and sigma for 1-3 distances of 0.002
 N4, O5, O6
 with sigma for 1-2 distances of 0.002 and sigma for 1-3 distances of 0.002
 N1, N2
 with sigma for 1-2 distances of 0.002 and sigma for 1-3 distances of 0.002
 N2, C14
 with sigma for 1-2 distances of 0.002 and sigma for 1-3 distances of 0.002
3.a Ternary CH refined with riding coordinates:
 C2(H2A), C3(H3)
3.b Secondary CH2 refined with riding coordinates:
 C12(H12A,H12B), C4(H4A,H4B), C5(H5A,H5B), C1(H1A,H1B)
3.c Aromatic/amide H refined with riding coordinates:
 N2(H2), C18(H18), C19(H19), C16(H16), C11(H11), C7(H7), C10(H10), C9(H9),
 C8(H8)
3.d Idealised Me refined as rotating group:
 C20(H20A,H20B,H20C)
;
_olex2_diffrn_ambient_temperature_device 'Oxford Cryosystems'
_olex2_exptl_crystal_mounting_method 'The crystal was mounted on a loop with paratone oil'
_olex2_submission_original_sample_id 1012071M
_olex2_submission_special_instructions 'No special instructions were received'

loop_
_symmetry_equiv_pos_as_xyz
'x, y, z'
'-x+1/2, y+1/2, -z+1/2'
'-x, -y, -z'
'x-1/2, -y-1/2, z-1/2'

loop_
_atom_site_label
_atom_site_type_symbol
_atom_site_fract_x
_atom_site_fract_y
_atom_site_fract_z
_atom_site_U_iso_or_equiv
_atom_site_adp_type
_atom_site_occupancy
_atom_site_site_symmetry_order
_atom_site_calc_flag
_atom_site_refinement_flags_posn
_atom_site_refinement_flags_adp
_atom_site_refinement_flags_occupancy
_atom_site_disorder_assembly
_atom_site_disorder_group
O3 O 0.16243(9) 0.0657(3) 0.15619(9) 0.0270(4) Uani 1 1 d . U . . .
O4 O 0.06182(9) 0.0515(3) 0.06884(9) 0.0301(5) Uani 1 1 d . U . . .
N2 N 0.27575(10) -0.2208(4) 0.15980(10) 0.0205(5) Uani 1 1 d . U . . .
H2 H 0.2612 -0.0950 0.1808 0.025 Uiso 1 1 calc R . . . .
O5 O 0.01616(9) -0.5994(3) -0.09800(9) 0.0311(5) Uani 1 1 d . U . . .
N3 N 0.12377(11) -0.0307(4) 0.10100(11) 0.0212(5) Uani 1 1 d . U . . .
N1 N 0.34896(10) -0.3047(4) 0.18295(10) 0.0208(5) Uani 1 1 d . U . . .
O6 O 0.09894(10) -0.8921(3) -0.09154(9) 0.0315(5) Uani 1 1 d . U . . .
C18 C 0.20089(12) -0.6646(5) 0.01819(12) 0.0207(6) Uani 1 1 d . U . . .
H18 H 0.2165 -0.8096 -0.0012 0.025 Uiso 1 1 calc R . . . .
C17 C 0.12859(12) -0.5690(5) -0.01081(12) 0.0204(6) Uani 1 1 d . U . . .
C15 C 0.15253(12) -0.2470(5) 0.07378(12) 0.0182(5) Uani 1 1 d . U . . .
C14 C 0.22706(12) -0.3345(4) 0.10465(12) 0.0179(5) Uani 1 1 d . U . . .
O1 O 0.62172(10) 0.0145(4) 0.20019(9) 0.0482(6) Uani 1 1 d . U . . .
C19 C 0.24866(13) -0.5486(5) 0.07427(12) 0.0202(6) Uani 1 1 d . U . . .
H19 H 0.2978 -0.6134 0.0935 0.024 Uiso 1 1 calc R . . . .
C16 C 0.10449(13) -0.3628(5) 0.01597(12) 0.0192(5) Uani 1 1 d . U . . .
H16 H 0.0554 -0.2993 -0.0047 0.023 Uiso 1 1 calc R . . . .
N4 N 0.07789(11) -0.6958(4) -0.07069(11) 0.0243(5) Uani 1 1 d . U . . .
O2 O 0.49594(9) 0.0160(4) 0.16973(10) 0.0488(6) Uani 1 1 d . U . . .
C13 C 0.39312(13) -0.1681(5) 0.23077(12) 0.0201(6) Uani 1 1 d . U . . .
C12 C 0.47300(12) -0.2535(5) 0.25446(13) 0.0233(6) Uani 1 1 d . U . . .
H12A H 0.4777 -0.4113 0.2299 0.028 Uiso 1 1 calc R . . . .
H12B H 0.4887 -0.2918 0.3043 0.028 Uiso 1 1 calc R . . . .
C4 C 0.65868(13) -0.0954(5) 0.32043(13) 0.0276(6) Uani 1 1 d . U . . .
H4A H 0.6425 -0.1886 0.3551 0.033 Uiso 1 1 calc R . . . .
H4B H 0.6608 0.0879 0.3320 0.033 Uiso 1 1 calc R . . . .
C11 C 0.84280(13) 0.0424(5) 0.40995(14) 0.0280(7) Uani 1 1 d . . . . .
H11 H 0.8397 0.1715 0.3767 0.034 Uiso 1 1 calc R . . . .
C20 C 0.37141(13) 0.0662(5) 0.26100(13) 0.0265(6) Uani 1 1 d . U . . .
H20A H 0.3573 0.1999 0.2259 0.040 Uiso 1 1 calc GR . . . .
H20B H 0.4137 0.1243 0.2999 0.040 Uiso 1 1 calc GR . . . .
H20C H 0.3291 0.0279 0.2770 0.040 Uiso 1 1 calc GR . . . .
C5 C 0.73632(13) -0.1864(6) 0.32375(13) 0.0311(7) Uani 1 1 d . . . . .
H5A H 0.7333 -0.3675 0.3099 0.037 Uiso 1 1 calc R . . . .
H5B H 0.7528 -0.0884 0.2900 0.037 Uiso 1 1 calc R . . . .
C7 C 0.79978(14) -0.3434(5) 0.44346(14) 0.0312(7) Uani 1 1 d . . . . .
H7 H 0.7667 -0.4845 0.4331 0.037 Uiso 1 1 calc R . . . .
C6 C 0.79387(13) -0.1593(5) 0.39355(13) 0.0242(6) Uani 1 1 d . . . . .
C10 C 0.89639(13) 0.0597(5) 0.47422(14) 0.0305(7) Uani 1 1 d . . . . .
H10 H 0.9299 0.1997 0.4845 0.037 Uiso 1 1 calc R . . . .
C2 C 0.60248(14) -0.1360(6) 0.25024(13) 0.0339(7) Uani 1 1 d . U . . .
H2A H 0.6022 -0.3198 0.2376 0.041 Uiso 1 1 calc R . . . .
C3 C 0.52326(13) -0.0514(6) 0.24115(13) 0.0305(7) Uani 1 1 d . U . . .
H3 H 0.5238 0.1015 0.2703 0.037 Uiso 1 1 calc R . . . .
C9 C 0.90168(14) -0.1233(6) 0.52331(14) 0.0338(7) Uani 1 1 d . . . . .
H9 H 0.9385 -0.1108 0.5674 0.041 Uiso 1 1 calc R . . . .
C1 C 0.55565(13) 0.0997(6) 0.15210(14) 0.0349(7) Uani 1 1 d . U . . .
H1A H 0.5555 0.2878 0.1505 0.042 Uiso 1 1 calc R . . . .
H1B H 0.5521 0.0351 0.1058 0.042 Uiso 1 1 calc R . . . .
C8 C 0.85266(16) -0.3260(6) 0.50776(15) 0.0355(7) Uani 1 1 d . . . . .
H8 H 0.8554 -0.4533 0.5413 0.043 Uiso 1 1 calc R . . . .

loop_
_atom_site_aniso_label
_atom_site_aniso_U_11
_atom_site_aniso_U_22
_atom_site_aniso_U_33
_atom_site_aniso_U_23
_atom_site_aniso_U_13
_atom_site_aniso_U_12
O3 0.0246(9) 0.0275(11) 0.0282(10) -0.0051(8) 0.0077(8) 0.0037(8)
O4 0.0188(9) 0.0258(11) 0.0424(11) 0.0018(9) 0.0055(8) 0.0060(8)
N2 0.0152(10) 0.0228(12) 0.0218(11) -0.0039(9) 0.0034(9) 0.0036(9)
O5 0.0213(9) 0.0348(12) 0.0308(11) 0.0031(9) -0.0005(8) -0.0005(8)
N3 0.0170(10) 0.0185(12) 0.0289(12) 0.0017(9) 0.0086(9) -0.0003(9)
N1 0.0141(9) 0.0249(12) 0.0223(11) 0.0012(9) 0.0041(8) 0.0026(9)
O6 0.0309(10) 0.0312(11) 0.0296(11) -0.0088(9) 0.0061(9) -0.0024(9)
C18 0.0180(11) 0.0228(14) 0.0231(14) -0.0006(12) 0.0089(10) 0.0001(10)
C17 0.0181(11) 0.0242(14) 0.0185(12) 0.0001(10) 0.0054(10) -0.0040(10)
C15 0.0147(11) 0.0198(13) 0.0211(12) 0.0024(10) 0.0071(10) -0.0001(9)
C14 0.0168(11) 0.0195(13) 0.0175(12) 0.0027(10) 0.0058(10) 0.0001(10)
O1 0.0238(10) 0.0886(17) 0.0303(11) 0.0173(11) 0.0064(9) -0.0092(10)
C19 0.0138(11) 0.0237(14) 0.0232(14) 0.0017(11) 0.0063(11) 0.0024(10)
C16 0.0147(11) 0.0223(13) 0.0204(13) 0.0059(10) 0.0055(10) -0.0002(10)
N4 0.0218(11) 0.0256(12) 0.0241(11) -0.0009(10) 0.0053(9) -0.0041(9)
O2 0.0213(9) 0.0913(17) 0.0308(11) 0.0229(11) 0.0039(9) -0.0082(10)
C13 0.0180(12) 0.0246(14) 0.0169(12) 0.0042(11) 0.0043(10) -0.0018(10)
C12 0.0171(11) 0.0291(15) 0.0219(14) -0.0026(12) 0.0036(10) -0.0022(11)
C4 0.0189(12) 0.0408(18) 0.0239(14) 0.0028(12) 0.0082(11) 0.0000(12)
C11 0.0217(13) 0.0278(16) 0.0369(17) 0.0021(13) 0.0127(13) 0.0034(12)
C20 0.0225(13) 0.0298(15) 0.0238(14) -0.0013(12) 0.0026(12) 0.0014(11)
C5 0.0206(14) 0.0471(19) 0.0273(15) -0.0049(14) 0.0102(12) -0.0029(13)
C7 0.0299(15) 0.0318(17) 0.0343(17) -0.0005(15) 0.0136(14) -0.0035(13)
C6 0.0166(13) 0.0313(16) 0.0260(15) -0.0044(13) 0.0088(12) 0.0020(12)
C10 0.0179(13) 0.0345(18) 0.0383(17) -0.0044(15) 0.0078(13) -0.0029(12)
C2 0.0226(13) 0.0533(19) 0.0263(15) 0.0002(14) 0.0085(12) -0.0054(13)
C3 0.0205(12) 0.0475(18) 0.0212(14) 0.0055(13) 0.0035(11) -0.0037(12)
C9 0.0220(14) 0.046(2) 0.0304(17) -0.0023(15) 0.0039(13) 0.0097(14)
C1 0.0252(14) 0.0462(19) 0.0339(16) 0.0075(14) 0.0105(13) 0.0018(13)
C8 0.0449(17) 0.0352(19) 0.0316(17) 0.0095(15) 0.0194(15) 0.0114(15)

loop_
_atom_type_symbol
_atom_type_description
_atom_type_scat_dispersion_real
_atom_type_scat_dispersion_imag
_atom_type_scat_source
C C 0.0033 0.0016 'International Tables Vol C Tables 4.2.6.8 and 6.1.1.4'
H H 0.0000 0.0000 'International Tables Vol C Tables 4.2.6.8 and 6.1.1.4'
N N 0.0061 0.0033 'International Tables Vol C Tables 4.2.6.8 and 6.1.1.4'
O O 0.0106 0.0060 'International Tables Vol C Tables 4.2.6.8 and 6.1.1.4'

loop_
_geom_angle_atom_site_label_1
_geom_angle_atom_site_label_2
_geom_angle_atom_site_label_3
_geom_angle
_geom_angle_site_symmetry_1
_geom_angle_site_symmetry_3
N1 N2 H2 120.5 . .
C14 N2 H2 120.5 . .
C14 N2 N1 119.04(19) . .
O3 N3 C15 119.18(19) . .
O4 N3 O3 121.9(2) . .
O4 N3 C15 118.9(2) . .
C13 N1 N2 114.7(2) . .
C17 C18 H18 120.2 . .
C19 C18 H18 120.2 . .
C19 C18 C17 119.6(2) . .
C18 C17 N4 119.0(2) . .
C16 C17 C18 121.6(2) . .
C16 C17 N4 119.4(2) . .
C14 C15 N3 121.6(2) . .
C16 C15 N3 116.8(2) . .
C16 C15 C14 121.6(2) . .
N2 C14 C15 122.8(2) . .
N2 C14 C19 120.5(2) . .
C19 C14 C15 116.6(2) . .
C1 O1 C2 107.89(18) . .
C18 C19 C14 121.6(2) . .
C18 C19 H19 119.2 . .
C14 C19 H19 119.2 . .
C17 C16 C15 119.0(2) . .
C17 C16 H16 120.5 . .
C15 C16 H16 120.5 . .
O5 N4 O6 123.6(2) . .
O5 N4 C17 117.9(2) . .
O6 N4 C17 118.5(2) . .
C1 O2 C3 107.05(19) . .
N1 C13 C12 114.9(2) . .
N1 C13 C20 125.4(2) . .
C20 C13 C12 119.7(2) . .
C13 C12 H12A 109.4 . .
C13 C12 H12B 109.4 . .
C13 C12 C3 111.1(2) . .
H12A C12 H12B 108.0 . .
C3 C12 H12A 109.4 . .
C3 C12 H12B 109.4 . .
H4A C4 H4B 107.9 . .
C5 C4 H4A 109.2 . .
C5 C4 H4B 109.2 . .
C2 C4 H4A 109.2 . .
C2 C4 H4B 109.2 . .
C2 C4 C5 111.9(2) . .
C6 C11 H11 119.6 . .
C6 C11 C10 120.9(2) . .
C10 C11 H11 119.6 . .
C13 C20 H20A 109.5 . .
C13 C20 H20B 109.5 . .
C13 C20 H20C 109.5 . .
H20A C20 H20B 109.5 . .
H20A C20 H20C 109.5 . .
H20B C20 H20C 109.5 . .
C4 C5 H5A 108.8 . .
C4 C5 H5B 108.8 . .
H5A C5 H5B 107.7 . .
C6 C5 C4 114.0(2) . .
C6 C5 H5A 108.8 . .
C6 C5 H5B 108.8 . .
C6 C7 H7 119.3 . .
C8 C7 H7 119.3 . .
C8 C7 C6 121.4(3) . .
C11 C6 C5 122.1(2) . .
C11 C6 C7 118.0(2) . .
C7 C6 C5 120.0(2) . .
C11 C10 H10 119.6 . .
C9 C10 C11 120.7(3) . .
C9 C10 H10 119.6 . .
O1 C2 C4 110.0(2) . .
O1 C2 H2A 109.2 . .
O1 C2 C3 102.7(2) . .
C4 C2 H2A 109.2 . .
C4 C2 C3 116.3(2) . .
C3 C2 H2A 109.2 . .
O2 C3 C12 108.5(2) . .
O2 C3 C2 102.47(19) . .
O2 C3 H3 110.1 . .
C12 C3 C2 115.3(2) . .
C12 C3 H3 110.1 . .
C2 C3 H3 110.1 . .
C10 C9 H9 120.5 . .
C10 C9 C8 119.1(3) . .
C8 C9 H9 120.5 . .
O1 C1 H1A 109.7 . .
O1 C1 H1B 109.7 . .
O2 C1 O1 109.9(2) . .
O2 C1 H1A 109.7 . .
O2 C1 H1B 109.7 . .
H1A C1 H1B 108.2 . .
C7 C8 C9 120.0(3) . .
C7 C8 H8 120.0 . .
C9 C8 H8 120.0 . .

loop_
_geom_bond_atom_site_label_1
_geom_bond_atom_site_label_2
_geom_bond_distance
_geom_bond_site_symmetry_2
O3 N3 1.242(2) .
O4 N3 1.225(2) .
N2 H2 0.8800 .
N2 N1 1.385(3) .
N2 C14 1.348(3) .
O5 N4 1.231(2) .
N3 C15 1.449(3) .
N1 C13 1.285(3) .
O6 N4 1.231(2) .
C18 H18 0.9500 .
C18 C17 1.399(3) .
C18 C19 1.358(3) .
C17 C16 1.359(3) .
C17 N4 1.455(3) .
C15 C14 1.425(3) .
C15 C16 1.382(3) .
C14 C19 1.410(3) .
O1 C2 1.433(3) .
O1 C1 1.395(3) .
C19 H19 0.9500 .
C16 H16 0.9500 .
O2 C3 1.433(3) .
O2 C1 1.366(3) .
C13 C12 1.501(3) .
C13 C20 1.495(3) .
C12 H12A 0.9900 .
C12 H12B 0.9900 .
C12 C3 1.509(3) .
C4 H4A 0.9900 .
C4 H4B 0.9900 .
C4 C5 1.527(3) .
C4 C2 1.506(3) .
C11 H11 0.9500 .
C11 C6 1.377(3) .
C11 C10 1.384(4) .
C20 H20A 0.9800 .
C20 H20B 0.9800 .
C20 H20C 0.9800 .
C5 H5A 0.9900 .
C5 H5B 0.9900 .
C5 C6 1.502(3) .
C7 H7 0.9500 .
C7 C6 1.387(4) .
C7 C8 1.379(4) .
C10 H10 0.9500 .
C10 C9 1.373(4) .
C2 H2A 1.0000 .
C2 C3 1.518(3) .
C3 H3 1.0000 .
C9 H9 0.9500 .
C9 C8 1.381(4) .
C1 H1A 0.9900 .
C1 H1B 0.9900 .
C8 H8 0.9500 .

loop_
_geom_hbond_atom_site_label_D
_geom_hbond_atom_site_label_H
_geom_hbond_atom_site_label_A
_geom_hbond_distance_DH
_geom_hbond_distance_HA
_geom_hbond_distance_DA
_geom_hbond_angle_DHA
_geom_hbond_site_symmetry_A
N2 H2 O3 0.88 1.97 2.603(2) 128.2 .

loop_
_geom_torsion_atom_site_label_1
_geom_torsion_atom_site_label_2
_geom_torsion_atom_site_label_3
_geom_torsion_atom_site_label_4
_geom_torsion
_geom_torsion_site_symmetry_1
_geom_torsion_site_symmetry_2
_geom_torsion_site_symmetry_3
_geom_torsion_site_symmetry_4
O3 N3 C15 C14 -7.0(3) . . . .
O3 N3 C15 C16 173.7(2) . . . .
O4 N3 C15 C14 173.2(2) . . . .
O4 N3 C15 C16 -6.1(3) . . . .
N2 N1 C13 C12 -178.14(18) . . . .
N2 N1 C13 C20 -0.6(3) . . . .
N2 C14 C19 C18 -179.2(2) . . . .
N3 C15 C14 N2 -1.3(4) . . . .
N3 C15 C14 C19 179.2(2) . . . .
N3 C15 C16 C17 -179.0(2) . . . .
N1 N2 C14 C15 -174.5(2) . . . .
N1 N2 C14 C19 5.0(3) . . . .
N1 C13 C12 C3 118.0(2) . . . .
C18 C17 C16 C15 -0.7(4) . . . .
C18 C17 N4 O5 -175.5(2) . . . .
C18 C17 N4 O6 4.1(3) . . . .
C17 C18 C19 C14 0.6(4) . . . .
C15 C14 C19 C18 0.3(3) . . . .
C14 N2 N1 C13 172.7(2) . . . .
C14 C15 C16 C17 1.7(3) . . . .
O1 C2 C3 O2 30.0(3) . . . .
O1 C2 C3 C12 147.7(2) . . . .
C19 C18 C17 C16 -0.4(4) . . . .
C19 C18 C17 N4 -179.7(2) . . . .
C16 C17 N4 O5 5.1(3) . . . .
C16 C17 N4 O6 -175.3(2) . . . .
C16 C15 C14 N2 178.0(2) . . . .
C16 C15 C14 C19 -1.5(3) . . . .
N4 C17 C16 C15 178.6(2) . . . .
C13 C12 C3 O2 -54.5(3) . . . .
C13 C12 C3 C2 -168.7(2) . . . .
C4 C5 C6 C11 -98.6(3) . . . .
C4 C5 C6 C7 82.5(3) . . . .
C4 C2 C3 O2 150.1(2) . . . .
C4 C2 C3 C12 -92.2(3) . . . .
C11 C10 C9 C8 0.0(4) . . . .
C20 C13 C12 C3 -59.7(3) . . . .
C5 C4 C2 O1 -63.7(3) . . . .
C5 C4 C2 C3 -179.8(2) . . . .
C6 C11 C10 C9 -0.5(4) . . . .
C6 C7 C8 C9 -0.7(4) . . . .
C10 C11 C6 C5 -178.6(2) . . . .
C10 C11 C6 C7 0.3(4) . . . .
C10 C9 C8 C7 0.5(4) . . . .
C2 O1 C1 O2 1.3(3) . . . .
C2 C4 C5 C6 -177.7(2) . . . .
C3 O2 C1 O1 19.2(3) . . . .
C1 O1 C2 C4 -144.0(2) . . . .
C1 O1 C2 C3 -19.6(3) . . . .
C1 O2 C3 C12 -152.7(2) . . . .
C1 O2 C3 C2 -30.3(3) . . . .
C8 C7 C6 C11 0.2(4) . . . .
C8 C7 C6 C5 179.1(2) . . . .
